data_4319795
loop_
_publ_author_name
'Andrea Erxleben'

_publ_contact_author_address
; Universitaet Dortmund
   Fachbereich Chemie, ACIII
   Otto-Hahn-Str. 6
   D-44221 Dortmund
   Germany
;
_publ_contact_author_email AERX@platon.chemie.uni-dortmund.de
_publ_contact_author_fax +49(0)231-7553797
_publ_contact_author_name 'Dr. Andrea Erxleben'
_publ_contact_author_phone +49(0)231-7553845
_publ_section_title
;
 Synthesis and Structure of {[Ag(SalGly)].0.33H2O}n: An Infinite Double
 Helical Coordination Polymer
;
_journal_name_full 'Inorganic Chemistry'
_journal_page_first 2928
_journal_page_last 2931
_journal_paper_doi 10.1021/ic010028r
_journal_volume 40
_journal_year 2001
_chemical_formula_structural '[Ag2(C3H7NO2)2(NO3)]NO3'
_chemical_formula_sum 'C6 H14 Ag2 N4 O10'
_chemical_formula_weight 517.95
_chemical_name_systematic
;
  ?
;
_space_group_IT_number 9
_symmetry_cell_setting monoclinic
_symmetry_space_group_name_Hall 'C -2yc'
_symmetry_space_group_name_H-M 'C 1 c 1'
_atom_sites_solution_hydrogens geom
_atom_sites_solution_primary Patterson
_atom_sites_solution_secondary difmap
_audit_creation_method SHELXL
_cell_angle_alpha 90.00
_cell_angle_beta 96.150(10)
_cell_angle_gamma 90.00
_cell_formula_units_Z 4
_cell_length_a 8.4550(10)
_cell_length_b 25.5090(10)
_cell_length_c 6.4610(10)
_cell_measurement_reflns_used 3006
_cell_measurement_temperature 293(2)
_cell_measurement_theta_max 27.10
_cell_measurement_theta_min 3.19
_cell_volume 1385.5(3)
_computing_cell_refinement 'Denzo, Scalepack (Z. Otwinowski, W. Minor, 1997)'
_computing_data_collection 'KappaCCD (Nonius BV, The Netherlands)'
_computing_data_reduction 'Denzo, Scalepack (Z. Otwinowski, W. Minor, 1997)'
_computing_molecular_graphics 'Siemens SHELXTL PLUS'
_computing_publication_material SHELXL-93
_computing_structure_refinement 'SHELXL-93 (Sheldrick, 1993)'
_computing_structure_solution 'Siemens SHELXTL Ver. 5.01, (Sheldrick, 1993)'
_diffrn_ambient_temperature 293(2)
_diffrn_measurement_device 'Nonius KappaCCD'
_diffrn_measurement_method profile-fitted
_diffrn_radiation_monochromator graphite
_diffrn_radiation_source 'fine-focus sealed tube'
_diffrn_radiation_type MoK\a
_diffrn_radiation_wavelength 0.71069
_diffrn_reflns_av_R_equivalents 0.0163
_diffrn_reflns_av_sigmaI/netI 0.0254
_diffrn_reflns_limit_h_max 10
_diffrn_reflns_limit_h_min -10
_diffrn_reflns_limit_k_max 32
_diffrn_reflns_limit_k_min -32
_diffrn_reflns_limit_l_max 0
_diffrn_reflns_limit_l_min -8
_diffrn_reflns_number 3006
_diffrn_reflns_theta_max 27.10
_diffrn_reflns_theta_min 3.19
_exptl_absorpt_coefficient_mu 2.887
_exptl_absorpt_correction_T_max 0.8458
_exptl_absorpt_correction_T_min 0.4229
_exptl_absorpt_correction_type Scalepack
_exptl_crystal_colour colorless
_exptl_crystal_density_diffrn 2.483
_exptl_crystal_description plate
_exptl_crystal_F_000 1008
_exptl_crystal_size_max 0.36
_exptl_crystal_size_mid 0.27
_exptl_crystal_size_min 0.06
_refine_diff_density_max 0.404
_refine_diff_density_min -0.520
_refine_diff_density_rms 0.091
_refine_ls_abs_structure_details 'Flack H D (1983), Acta Cryst. A39, 876-881'
_refine_ls_abs_structure_Flack -0.01(4)
_refine_ls_extinction_method none
_refine_ls_goodness_of_fit_all 1.061
_refine_ls_goodness_of_fit_obs 1.118
_refine_ls_hydrogen_treatment U=1.2xU(C(bonded))
_refine_ls_matrix_type full
_refine_ls_number_parameters 199
_refine_ls_number_reflns 1526
_refine_ls_number_restraints 2
_refine_ls_restrained_S_all 2.178
_refine_ls_restrained_S_obs 1.117
_refine_ls_R_factor_all 0.0411
_refine_ls_R_factor_obs 0.0245
_refine_ls_shift/esd_max 0.000
_refine_ls_shift/esd_mean 0.000
_refine_ls_structure_factor_coef Fsqd
_refine_ls_weighting_details 'w=1/[\s^2^(Fo^2^)+(0.0427P)^2^+0.0000P] where P=(Fo^2^+2Fc^2^)/3'
_refine_ls_weighting_scheme calc
_refine_ls_wR_factor_all 0.1293
_refine_ls_wR_factor_obs 0.0620
_reflns_number_observed 1363
_reflns_number_total 1530
_reflns_observed_criterion >2sigma(I)
_cod_data_source_file ic010028r_2.cif
_cod_data_source_block 3
_cod_depositor_comments
;
The following automatic conversions were performed:

'_refine_ls_weighting_scheme' value 'calc
w=1/[\s^2^(Fo^2^)+(0.0427P)^2^+0.0000P] where P=(Fo^2^+2Fc^2^)/3' was
changed to 'calc'. New tag '_refine_ls_weighting_details' was
created. The value of the new tag was set to
'w=1/[\s^2^(Fo^2^)+(0.0427P)^2^+0.0000P] where P=(Fo^2^+2Fc^2^)/3'.

Automatic conversion script
Id: cif_fix_values 3143 2015-03-26 13:38:13Z robertas 

The following automatic conversions were performed:
data name '_publ_contact_author_mail' replaced with
'_publ_contact_author_email' as specified in the replacement file
'/home/antanas/src/cod-tools/trunk/data/replacement-values/replacement_tags.lst'.

Automatic conversion script
Id: cif_correct_tags 4998 2017-03-02 13:24:31Z antanas 
;
_cod_database_code 4319795

loop_
_symmetry_equiv_pos_as_xyz
'x, y, z'
'x, -y, z+1/2'
'x+1/2, y+1/2, z'
'x+1/2, -y+1/2, z+1/2'

loop_
_atom_site_aniso_label
_atom_site_aniso_U_11
_atom_site_aniso_U_22
_atom_site_aniso_U_33
_atom_site_aniso_U_23
_atom_site_aniso_U_13
_atom_site_aniso_U_12
Ag1 0.0409(3) 0.0297(2) 0.0590(3) 0.0004(2) -0.0085(2) -0.0034(2)
Ag2 0.0387(3) 0.0327(3) 0.0770(4) 0.0052(3) -0.0089(2) -0.0001(2)
N1 0.031(2) 0.036(3) 0.043(3) -0.008(2) 0.005(2) -0.001(2)
N2 0.041(3) 0.038(3) 0.039(3) -0.001(2) -0.001(2) 0.000(2)
N3 0.042(3) 0.028(3) 0.038(3) 0.007(2) 0.001(2) -0.003(2)
N4 0.046(3) 0.027(3) 0.050(3) 0.004(2) 0.002(2) -0.002(2)
O1 0.033(2) 0.030(2) 0.055(3) -0.004(2) -0.002(2) 0.000(2)
O2 0.039(3) 0.036(2) 0.054(3) 0.007(2) -0.005(2) -0.006(2)
O3 0.042(3) 0.034(2) 0.058(2) 0.000(2) -0.008(2) -0.005(2)
O4 0.039(3) 0.028(2) 0.058(3) 0.005(2) 0.004(2) -0.001(2)
O5 0.037(2) 0.052(3) 0.072(3) -0.010(2) -0.017(2) 0.003(2)
O6 0.033(2) 0.036(2) 0.045(2) -0.003(2) -0.007(2) 0.001(2)
O7 0.072(3) 0.045(3) 0.058(3) -0.017(2) 0.024(3) -0.016(2)
O8 0.056(3) 0.045(3) 0.061(3) -0.013(2) 0.004(2) -0.005(2)
O9 0.053(3) 0.058(3) 0.059(3) -0.024(2) 0.013(2) -0.003(2)
O10 0.033(2) 0.085(4) 0.083(4) -0.001(3) -0.001(2) -0.001(3)
C1 0.025(3) 0.034(3) 0.031(2) 0.003(3) 0.006(2) -0.002(3)
C2 0.034(3) 0.030(3) 0.048(3) 0.001(3) 0.003(2) 0.000(3)
C3 0.035(3) 0.035(3) 0.037(3) -0.002(2) 0.000(2) -0.001(2)
C4 0.037(4) 0.033(3) 0.034(3) -0.006(2) 0.012(3) 0.002(3)
C5 0.047(3) 0.033(3) 0.042(3) -0.004(3) -0.001(3) -0.005(3)
C6 0.035(3) 0.030(3) 0.050(3) -0.001(2) 0.004(2) -0.001(2)

loop_
_atom_site_label
_atom_site_type_symbol
_atom_site_fract_x
_atom_site_fract_y
_atom_site_fract_z
_atom_site_U_iso_or_equiv
_atom_site_thermal_displace_type
_atom_site_occupancy
_atom_site_calc_flag
_atom_site_refinement_flags
_atom_site_disorder_group
Ag1 Ag 0.00068(5) 0.03242(2) 0.00220(7) 0.04422(15) Uani 1 d . .
Ag2 Ag 0.28917(6) -0.01122(2) 0.17723(8) 0.0506(2) Uani 1 d . .
N1 N -0.3430(6) -0.0996(2) -0.0726(8) 0.0366(11) Uani 1 d . .
N2 N 0.2818(6) 0.1855(2) -0.2291(8) 0.0396(11) Uani 1 d . .
N3 N 0.6095(6) -0.0521(2) 0.3869(8) 0.0362(11) Uani 1 d . .
N4 N 0.6900(6) 0.2165(2) -0.1234(8) 0.0413(12) Uani 1 d . .
O1 O -0.0628(6) -0.0475(2) -0.0709(8) 0.0396(10) Uani 1 d . .
O2 O 0.1490(5) -0.0866(2) 0.0985(7) 0.0438(10) Uani 1 d . .
O3 O 0.1244(6) 0.1050(2) 0.0577(8) 0.0456(10) Uani 1 d . .
O4 O 0.3516(6) 0.0735(2) 0.2180(8) 0.0418(11) Uani 1 d . .
O5 O 0.7469(6) -0.0728(2) 0.3763(8) 0.0553(12) Uani 1 d . .
O6 O 0.4925(5) -0.0730(2) 0.2877(7) 0.0388(9) Uani 1 d . .
O7 O 0.5977(7) -0.0117(2) 0.4935(8) 0.0570(13) Uani 1 d . .
O8 O 0.6205(6) 0.1901(2) -0.2680(8) 0.0540(12) Uani 1 d . .
O9 O 0.6084(6) 0.2425(2) -0.0083(8) 0.0560(12) Uani 1 d . .
O10 O 0.8377(6) 0.2181(3) -0.0952(10) 0.0677(14) Uani 1 d . .
C1 C 0.0133(8) -0.0873(2) 0.0022(11) 0.0298(11) Uani 1 d . .
C2 C -0.0723(8) -0.1393(2) -0.0257(10) 0.0376(13) Uani 1 d . .
H2A H -0.0902(8) -0.1526(2) 0.1105(10) 0.045 Uiso 1 calc R .
H2B H -0.0038(8) -0.1640(2) -0.0872(10) 0.045 Uiso 1 calc R .
C3 C -0.2329(7) -0.1370(3) -0.1621(9) 0.0360(13) Uani 1 d . .
H3A H -0.2160(7) -0.1259(3) -0.3017(9) 0.043 Uiso 1 calc R .
H3B H -0.2804(7) -0.1717(3) -0.1712(9) 0.043 Uiso 1 calc R .
C4 C 0.2647(7) 0.1096(3) 0.1377(9) 0.0345(14) Uani 1 d . .
C5 C 0.3352(8) 0.1656(3) 0.1427(10) 0.0410(14) Uani 1 d . .
H5A H 0.3296(8) 0.1805(3) 0.2799(10) 0.049 Uiso 1 calc R .
H5B H 0.4465(8) 0.1635(3) 0.1197(10) 0.049 Uiso 1 calc R .
C6 C 0.2508(7) 0.2014(2) -0.0175(9) 0.0383(12) Uani 1 d . .
H6A H 0.1373(7) 0.2004(2) -0.0067(9) 0.046 Uiso 1 calc R .
H6B H 0.2871(7) 0.2372(2) 0.0085(9) 0.046 Uiso 1 calc R .

loop_
_atom_type_symbol
_atom_type_description
_atom_type_scat_dispersion_real
_atom_type_scat_dispersion_imag
_atom_type_scat_source
C C 0.0033 0.0016 'International Tables Vol C Tables 4.2.6.8 and 6.1.1.4'
H H 0.0000 0.0000 'International Tables Vol C Tables 4.2.6.8 and 6.1.1.4'
N N 0.0061 0.0033 'International Tables Vol C Tables 4.2.6.8 and 6.1.1.4'
O O 0.0106 0.0060 'International Tables Vol C Tables 4.2.6.8 and 6.1.1.4'
Ag Ag -0.8971 1.1015 'International Tables Vol C Tables 4.2.6.8 and 6.1.1.4'

loop_
_geom_angle_atom_site_label_1
_geom_angle_atom_site_label_2
_geom_angle_atom_site_label_3
_geom_angle
_geom_angle_site_symmetry_1
_geom_angle_site_symmetry_3
_geom_angle_publ_flag
O3 Ag1 O1 164.8(2) . . ?
O3 Ag1 O5 95.0(2) . 2_454 ?
O1 Ag1 O5 97.9(2) . 2_454 ?
O3 Ag1 Ag2 83.54(13) . . ?
O1 Ag1 Ag2 84.15(14) . . ?
O5 Ag1 Ag2 175.65(14) 2_454 . ?
O4 Ag2 O2 161.8(2) . . ?
O4 Ag2 O6 116.8(2) . . ?
O2 Ag2 O6 81.4(2) . . ?
O4 Ag2 Ag1 81.24(13) . . ?
O2 Ag2 Ag1 80.58(11) . . ?
O6 Ag2 Ag1 161.89(11) . . ?
O4 Ag2 Ag2 85.54(12) . 2_554 ?
O2 Ag2 Ag2 88.99(11) . 2_554 ?
O6 Ag2 Ag2 109.52(10) . 2_554 ?
Ag1 Ag2 Ag2 68.02(2) . 2_554 ?
O4 Ag2 Ag2 74.93(12) . 2 ?
O2 Ag2 Ag2 108.12(11) . 2 ?
O6 Ag2 Ag2 84.05(10) . 2 ?
Ag1 Ag2 Ag2 103.64(2) . 2 ?
Ag2 Ag2 Ag2 159.90(4) 2_554 2 ?
O6 N3 O7 122.1(6) . . ?
O6 N3 O5 118.2(6) . . ?
O7 N3 O5 119.6(6) . . ?
O10 N4 O8 121.0(6) . . ?
O10 N4 O9 120.1(6) . . ?
O8 N4 O9 118.9(5) . . ?
C1 O1 Ag1 125.1(4) . . ?
C1 O2 Ag2 123.5(4) . . ?
C4 O3 Ag1 125.2(5) . . ?
C4 O4 Ag2 122.7(4) . . ?
N3 O5 Ag1 125.2(4) . 2_655 ?
N3 O6 Ag2 112.4(4) . . ?
O2 C1 O1 125.2(6) . . ?
O2 C1 C2 118.5(5) . . ?
O1 C1 C2 116.2(6) . . ?
C1 C2 C3 114.6(6) . . ?
N1 C3 C2 110.5(5) . . ?
O3 C4 O4 126.4(6) . . ?
O3 C4 C5 116.2(6) . . ?
O4 C4 C5 117.4(6) . . ?
C6 C5 C4 113.2(5) . . ?
N2 C6 C5 110.6(5) . . ?

loop_
_geom_bond_atom_site_label_1
_geom_bond_atom_site_label_2
_geom_bond_distance
_geom_bond_site_symmetry_2
_geom_bond_publ_flag
Ag1 O3 2.139(5) . ?
Ag1 O1 2.147(5) . ?
Ag1 O5 2.440(5) 2_454 ?
Ag1 Ag2 2.8066(7) . ?
Ag2 O4 2.235(5) . ?
Ag2 O2 2.287(5) . ?
Ag2 O6 2.384(4) . ?
Ag2 Ag2 3.2808(5) 2_554 ?
Ag2 Ag2 3.2808(5) 2 ?
N1 C3 1.493(8) . ?
N2 C6 1.476(8) . ?
N3 O6 1.240(7) . ?
N3 O7 1.251(7) . ?
N3 O5 1.285(8) . ?
N4 O10 1.243(7) . ?
N4 O8 1.246(7) . ?
N4 O9 1.258(7) . ?
O1 C1 1.267(8) . ?
O2 C1 1.246(8) . ?
O3 C4 1.247(8) . ?
O4 C4 1.253(8) . ?
O5 Ag1 2.440(5) 2_655 ?
C1 C2 1.511(9) . ?
C2 C3 1.539(8) . ?
C4 C5 1.548(9) . ?
C5 C6 1.503(9) . ?
